data_9004797
loop_
_publ_author_name
'Oberti, R.'
'Camara, F.'
'Caballero, J. M.'
'Ottolini, L.'

_publ_section_title
;Sodic-ferri-ferropedrizite and ferri-clinoferroholmquistite: mineral data and
 degree of order of the A-site cations in Li-rich amphiboles Sequence number
 in the CNR-IGG database: SEQ 1039
;
_journal_name_full 'The Canadian Mineralogist'
_journal_page_first 1345
_journal_page_last 1354
_journal_paper_doi 10.2113/gscanmin.41.6.1345
_journal_volume 41
_journal_year 2003
_chemical_formula_sum
;Al0.22 Ca0.04 F0.56 Fe3.26 H1.44 K0.06 Li1.87 Mg Mn0.35 Na1.2 O23.44 Si8
 Ti0.12
;
_chemical_name_mineral Sodic-ferri-ferropedrizite
_space_group_IT_number 12
_symmetry_space_group_name_Hall '-C 2y'
_symmetry_space_group_name_H-M 'C 1 2/m 1'
_cell_angle_alpha 90
_cell_angle_beta 102.06
_cell_angle_gamma 90
_cell_formula_units_Z 2
_cell_length_a 9.496
_cell_length_b 17.883
_cell_length_c 5.297
_cell_volume 879.667
_database_code_amcsd 0005890
_exptl_crystal_density_diffrn 3.374
_cod_original_formula_sum 'Na1.2 K.06 Fe3.26 Ca.04 Li1.87 Mg Al.22 Ti.12 Mn.35 Si8 O23.44 F.56 H1.44'
_cod_database_code 9004797

loop_
_space_group_symop_operation_xyz
x,y,z
1/2+x,1/2+y,z
x,-y,z
1/2+x,1/2-y,z
-x,y,-z
1/2-x,1/2+y,-z
-x,-y,-z
1/2-x,1/2-y,-z

loop_
_atom_site_aniso_label
_atom_site_aniso_U_11
_atom_site_aniso_U_22
_atom_site_aniso_U_33
_atom_site_aniso_U_12
_atom_site_aniso_U_13
_atom_site_aniso_U_23
NaAm 0.04762 0.01944 0.03847 0.00000 0.03192 0.00000
KAm 0.04762 0.01944 0.03847 0.00000 0.03192 0.00000
FeM4 0.01267 0.05022 0.01890 0.00000 0.01243 0.00000
CaM4 0.01267 0.05022 0.01890 0.00000 0.01243 0.00000
NaM4 0.01267 0.05022 0.01890 0.00000 0.01243 0.00000
LiM4* 0.01573 0.04050 0.01210 0.00000 0.00390 0.00000
CaM4* 0.01573 0.04050 0.01210 0.00000 0.00390 0.00000
NaM4* 0.01573 0.04050 0.01210 0.00000 0.00390 0.00000
MgM1 0.00786 0.00810 0.00598 0.00000 0.00268 0.00000
FeM1 0.00786 0.00810 0.00598 0.00000 0.00268 0.00000
FeM2 0.00568 0.00648 0.00598 0.00000 0.00122 0.00000
AlM2 0.00568 0.00648 0.00598 0.00000 0.00122 0.00000
TiM2 0.00568 0.00648 0.00598 0.00000 0.00122 0.00000
LiM3_1 0.00874 0.00486 0.00788 0.00000 0.00073 0.00000
LiM3_2 0.00874 0.00486 0.00788 0.00000 0.00073 0.00000
MnM3 0.00874 0.00486 0.00788 0.00000 0.00073 0.00000
SiT1 0.00568 0.00486 0.00476 0.00000 0.00097 0.00000
SiT2 0.00568 0.00486 0.00462 -0.00084 0.00097 0.00000
O1 0.00568 0.00810 0.00707 0.00000 0.00097 0.00000
O2 0.00612 0.00972 0.00748 0.00000 0.00146 0.00094
O3 0.01092 0.01134 0.01237 0.00000 0.00195 0.00000
F3 0.01092 0.01134 0.01237 0.00000 0.00195 0.00000
O4 0.01136 0.00810 0.01006 -0.00421 0.00049 0.00047
O5 0.00743 0.01458 0.00816 0.00000 0.00195 0.00516
O6 0.00830 0.01620 0.00748 0.00168 0.00097 -0.00516
O7 0.00961 0.00486 0.01726 0.00000 0.00195 0.00000

loop_
_atom_site_label
_atom_site_fract_x
_atom_site_fract_y
_atom_site_fract_z
_atom_site_occupancy
_atom_site_U_iso_or_equiv
_atom_site_type_symbol
_atom_site_attached_hydrogens
NaAm 0.07500 0.50000 0.15140 0.53000 0.03192 Na 0
KAm 0.07500 0.50000 0.15140 0.03000 0.03192 K 0
FeM4 0.00000 0.27030 0.50000 0.30000 0.02609 Fe 0
CaM4 0.00000 0.27030 0.50000 0.01000 0.02609 Ca 0
NaM4 0.00000 0.27030 0.50000 0.03000 0.02609 Na 0
LiM4* 0.00000 0.25420 0.50000 0.61000 0.02229 Li 0
CaM4* 0.00000 0.25420 0.50000 0.01000 0.02229 Ca 0
NaM4* 0.00000 0.25420 0.50000 0.04000 0.02229 Na 0
MgM1 0.00000 0.08820 0.50000 0.50000 0.00697 Mg 0
FeM1 0.00000 0.08820 0.50000 0.50000 0.00697 Fe 0
FeM2 0.00000 0.18140 0.00000 0.83000 0.00595 Fe 0
AlM2 0.00000 0.18140 0.00000 0.11000 0.00595 Al 0
TiM2 0.00000 0.18140 0.00000 0.06000 0.00595 Ti 0
LiM3_1 0.00000 0.00000 0.00000 0.58000 0.00760 Li 0
LiM3_2 0.00000 0.00000 0.00000 0.07000 0.00760 Li 0
MnM3 0.00000 0.00000 0.00000 0.35000 0.00760 Mn 0
SiT1 0.28570 0.08640 0.27670 1.00000 0.00507 Si 0
SiT2 0.29690 0.17120 0.78600 1.00000 0.00532 Si 0
O1 0.11190 0.09150 0.20330 1.00000 0.00697 O 0
O2 0.12190 0.17410 0.73160 1.00000 0.00773 O 0
O3 0.11520 0.00000 0.70190 0.72000 0.01153 O 0
F3 0.11520 0.00000 0.70190 0.28000 0.01153 F 0
O4 0.37540 0.25010 0.78170 1.00000 0.01001 O 0
O5 0.35460 0.12920 0.06260 1.00000 0.00988 O 0
O6 0.34660 0.12060 0.56150 1.00000 0.01089 O 0
O7 0.33880 0.00000 0.28020 1.00000 0.01077 O 0
H 0.18900 0.00000 0.73400 0.72000 0.01963 H 0

loop_
_cod_changelog_entry_id
_cod_changelog_entry_author
_cod_changelog_entry_date
_cod_changelog_entry_text
1
;cod-tools version 3.8.0
Id: cif_guess_AMCSD_atom_types 9581 2023-05-17 12:35:41Z saulius
;
2023-05-23T09:16:10+03:00
;Derived atom types and hydrogen counts
from atom names that follow the AMCSD naming convention
(Wat == water, O-H == hydroxyl).
;
2
;cod-tools version 3.10.1
Id: cif_fix_AMCSD_aniso_labels 10200 2024-08-01 14:09:44Z saulius
;
2024-08-02T12:20:48+03:00
;Changed the following '_atom_site_aniso_label' values:
'LiM4'' -> 'LiM4*'
'CaM4'' -> 'CaM4*'
'NaM4'' -> 'NaM4*'
;
3
;cod-tools version 3.10.1
Id: cif_fix_AMCSD_atom_labels 10224 2024-08-07 11:09:31Z saulius
;
2024-08-07T19:39:15+03:00
;Changed the following '_atom_site_label' values:
the first duplicated label 'LiM3'  converted to 'LiM3_1'
duplicated label 'LiM3' at index 14 converted to 'LiM3_2'
;

loop_
_cod_related_entry_id
_cod_related_entry_database
_cod_related_entry_code
1 AMCSD 0005890
